data_1547717
loop_
_publ_author_name
'Guo-Ming Ho'
'Medel Manuel L. Zulueta'
'Shang-Cheng Hung'

_publ_section_title
;
 Stereoselective one-pot synthesis of polypropionates
;
_journal_name_full 'Nature Cummunications'
_journal_page_first 679
_journal_paper_doi 10.1038/s41467-017-00787-y
_journal_volume 8
_journal_year 2017
_chemical_formula_moiety 'C24 H38 O2 Si'
_chemical_formula_sum 'C24 H38 O2 Si'
_chemical_formula_weight 386.63
_space_group_IT_number 2
_symmetry_cell_setting triclinic
_symmetry_space_group_name_Hall '-P 1'
_symmetry_space_group_name_H-M 'P -1'
_atom_sites_solution_hydrogens geom
_atom_sites_solution_primary direct
_atom_sites_solution_secondary difmap
_cell_angle_alpha 67.380(3)
_cell_angle_beta 84.506(3)
_cell_angle_gamma 83.796(3)
_cell_formula_units_Z 2
_cell_length_a 7.4396(3)
_cell_length_b 11.7668(5)
_cell_length_c 14.4083(6)
_cell_measurement_reflns_used 6766
_cell_measurement_temperature 100.00(10)
_cell_measurement_theta_max 32.17
_cell_measurement_theta_min 2.76
_cell_volume 1155.44(9)
_computing_cell_refinement 'Bruker APEX2'
_computing_data_collection 'Bruker APEX2'
_computing_data_reduction 'Bruker SAINT'
_computing_molecular_graphics 'Ortep-3 for Windows (Farrugia, 1997)'
_computing_publication_material 'WinGX publication routines (Farrugia, 1999)'
_computing_structure_refinement 'SHELXL-97 (Sheldrick, 1997)'
_computing_structure_solution 'SHELXS-97 (Sheldrick, 1997)'
_diffrn_ambient_temperature 100.00(10)
_diffrn_measured_fraction_theta_full 1
_diffrn_measured_fraction_theta_max 1
_diffrn_measurement_device_type 'CCD area detector'
_diffrn_measurement_method 'phi and omega scans'
_diffrn_radiation_monochromator graphite
_diffrn_radiation_type MoK\a
_diffrn_radiation_wavelength 0.71073
_diffrn_reflns_av_R_equivalents 0.0655
_diffrn_reflns_av_unetI/netI 0.0489
_diffrn_reflns_limit_h_max 9
_diffrn_reflns_limit_h_min -7
_diffrn_reflns_limit_k_max 15
_diffrn_reflns_limit_k_min -15
_diffrn_reflns_limit_l_max 18
_diffrn_reflns_limit_l_min -18
_diffrn_reflns_number 22999
_diffrn_reflns_theta_full 25
_diffrn_reflns_theta_max 27.1
_diffrn_reflns_theta_min 1.53
_exptl_absorpt_coefficient_mu 0.117
_exptl_absorpt_correction_T_max 0.9884
_exptl_absorpt_correction_T_min 0.9725
_exptl_absorpt_correction_type multi-scan
_exptl_absorpt_process_details 'Bruker SADABS, 1996'
_exptl_crystal_colour colourless
_exptl_crystal_density_diffrn 1.111
_exptl_crystal_density_meas ?
_exptl_crystal_density_method 'not measured'
_exptl_crystal_description prism
_exptl_crystal_F_000 424
_exptl_crystal_size_max 0.24
_exptl_crystal_size_mid 0.14
_exptl_crystal_size_min 0.1
_refine_diff_density_max 0.371
_refine_diff_density_min -0.24
_refine_diff_density_rms 0.049
_refine_ls_extinction_method none
_refine_ls_goodness_of_fit_ref 1.016
_refine_ls_hydrogen_treatment constr
_refine_ls_matrix_type full
_refine_ls_number_parameters 253
_refine_ls_number_reflns 5096
_refine_ls_number_restraints 0
_refine_ls_restrained_S_all 1.016
_refine_ls_R_factor_all 0.0637
_refine_ls_R_factor_gt 0.0422
_refine_ls_shift/su_max 0.001
_refine_ls_shift/su_mean 0
_refine_ls_structure_factor_coef Fsqd
_refine_ls_weighting_details 'calc w=1/[\s^2^(Fo^2^)+(0.0402P)^2^+0.4530P] where P=(Fo^2^+2Fc^2^)/3'
_refine_ls_weighting_scheme calc
_refine_ls_wR_factor_gt 0.0928
_refine_ls_wR_factor_ref 0.1044
_reflns_number_gt 3878
_reflns_number_total 5096
_reflns_threshold_expression >2sigma(I)
_cod_data_source_file 41467_2017_787_MOESM9_ESM.cif
_cod_data_source_block i13946
_cod_depositor_comments
;
The following automatic conversions were performed:

'_symmetry_cell_setting' value 'Triclinic' changed to 'triclinic'
according to the built-in table from CIF Core dictionary named
'cif_core.dic' version 2.4.1 from 2010-06-29.

'_exptl_crystal_density_meas' value 'not measured' was changed to '?'
- the value is perceived as not measured.

Automatic conversion script
Id: cif_fix_values 5376 2017-05-30 11:51:03Z andrius 
;
_cod_original_cell_volume 1155.44(8)
_cod_original_sg_symbol_H-M P-1
_cod_database_code 1547717

loop_
_symmetry_equiv_pos_as_xyz
'x, y, z'
'-x, -y, -z'

loop_
_atom_site_label
_atom_site_type_symbol
_atom_site_fract_x
_atom_site_fract_y
_atom_site_fract_z
_atom_site_U_iso_or_equiv
_atom_site_adp_type
_atom_site_occupancy
_atom_site_symmetry_multiplicity
_atom_site_calc_flag
_atom_site_refinement_flags
_atom_site_disorder_assembly
_atom_site_disorder_group
Si Si 0.27813(6) 0.19443(4) 0.79555(3) 0.01498(11) Uani 1 1 d . . .
O1 O 0.32690(14) 0.08023(10) 0.75398(8) 0.0171(2) Uani 1 1 d . . .
O16 O -0.13798(17) -0.35574(11) 0.96492(10) 0.0275(3) Uani 1 1 d . . .
C1 C 0.2358(2) -0.02625(14) 0.78479(12) 0.0155(3) Uani 1 1 d . . .
C6 C 0.0722(2) -0.01658(14) 0.72763(12) 0.0157(3) Uani 1 1 d . . .
H6 H -0.0006 0.0607 0.7259 0.019 Uiso 1 1 calc R . .
C5 C -0.0477(2) -0.12397(15) 0.78832(13) 0.0180(3) Uani 1 1 d . . .
H5 H -0.0971 -0.1087 0.8499 0.022 Uiso 1 1 calc R . .
C4 C 0.0640(2) -0.24980(15) 0.82603(13) 0.0189(3) Uani 1 1 d . . .
H4 H 0.1212 -0.2665 0.7664 0.023 Uiso 1 1 calc R . .
C3 C 0.2149(2) -0.25103(15) 0.89310(13) 0.0202(3) Uani 1 1 d . . .
H3 H 0.1581 -0.2662 0.9622 0.024 Uiso 1 1 calc R . .
C2 C 0.2979(2) -0.12891(15) 0.85668(13) 0.0189(3) Uani 1 1 d . . .
H2 H 0.4031 -0.1253 0.8877 0.023 Uiso 1 1 calc R . .
C7 C 0.1251(2) 0.00235(14) 0.61488(12) 0.0172(3) Uani 1 1 d . . .
H7 H 0.0242 -0.0274 0.5912 0.021 Uiso 1 1 calc R . .
C8 C 0.1326(2) 0.13919(15) 0.54890(12) 0.0179(3) Uani 1 1 d . . .
C9 C 0.2943(2) 0.19553(16) 0.51414(13) 0.0216(4) Uani 1 1 d . . .
H9 H 0.4064 0.1479 0.5314 0.026 Uiso 1 1 calc R . .
C10 C 0.2935(2) 0.32086(17) 0.45438(13) 0.0262(4) Uani 1 1 d . . .
H10 H 0.405 0.3578 0.4309 0.031 Uiso 1 1 calc R . .
C11 C 0.1323(3) 0.39185(17) 0.42901(14) 0.0285(4) Uani 1 1 d . . .
H11 H 0.1325 0.4775 0.3888 0.034 Uiso 1 1 calc R . .
C12 C -0.0298(3) 0.33729(17) 0.46260(14) 0.0279(4) Uani 1 1 d . . .
H12 H -0.1415 0.3853 0.4453 0.033 Uiso 1 1 calc R . .
C13 C -0.0286(2) 0.21209(16) 0.52173(13) 0.0219(4) Uani 1 1 d . . .
H13 H -0.1404 0.1754 0.5442 0.026 Uiso 1 1 calc R . .
C14 C 0.2972(2) -0.07400(15) 0.60020(13) 0.0221(4) Uani 1 1 d . . .
H14A H 0.3979 -0.055 0.6296 0.033 Uiso 1 1 calc R . .
H14B H 0.3258 -0.0538 0.5281 0.033 Uiso 1 1 calc R . .
H14C H 0.2782 -0.1621 0.6335 0.033 Uiso 1 1 calc R . .
C15 C -0.2120(2) -0.12514(17) 0.73240(14) 0.0242(4) Uani 1 1 d . . .
H15A H -0.1722 -0.1537 0.6776 0.036 Uiso 1 1 calc R . .
H15B H -0.2713 -0.0415 0.7044 0.036 Uiso 1 1 calc R . .
H15C H -0.2975 -0.181 0.7793 0.036 Uiso 1 1 calc R . .
C16 C -0.0615(2) -0.35196(15) 0.88574(13) 0.0205(4) Uani 1 1 d . . .
C17 C -0.0853(3) -0.44588(18) 0.84228(15) 0.0314(4) Uani 1 1 d . . .
H17A H -0.1787 -0.4998 0.8829 0.047 Uiso 1 1 calc R . .
H17B H 0.0294 -0.4955 0.8425 0.047 Uiso 1 1 calc R . .
H17C H -0.1223 -0.4038 0.773 0.047 Uiso 1 1 calc R . .
C18 C 0.3604(2) -0.35622(16) 0.90199(15) 0.0283(4) Uani 1 1 d . . .
H18A H 0.4512 -0.357 0.9473 0.043 Uiso 1 1 calc R . .
H18B H 0.419 -0.344 0.8353 0.043 Uiso 1 1 calc R . .
H18C H 0.3045 -0.4351 0.929 0.043 Uiso 1 1 calc R . .
C19 C 0.1840(2) 0.13148(16) 0.92745(13) 0.0256(4) Uani 1 1 d . . .
H19A H 0.2695 0.0665 0.9687 0.038 Uiso 1 1 calc R . .
H19B H 0.0687 0.0969 0.93 0.038 Uiso 1 1 calc R . .
H19C H 0.1638 0.1977 0.9535 0.038 Uiso 1 1 calc R . .
C20 C 0.1121(2) 0.31203(16) 0.71540(14) 0.0220(4) Uani 1 1 d . . .
H20A H 0.0001 0.2737 0.7179 0.033 Uiso 1 1 calc R . .
H20B H 0.1629 0.3453 0.6457 0.033 Uiso 1 1 calc R . .
H20C H 0.0855 0.3791 0.7403 0.033 Uiso 1 1 calc R . .
C21 C 0.5794(2) 0.29924(18) 0.67359(14) 0.0291(4) Uani 1 1 d . . .
H21A H 0.5958 0.2258 0.6564 0.044 Uiso 1 1 calc R . .
H21B H 0.6967 0.3331 0.6671 0.044 Uiso 1 1 calc R . .
H21C H 0.4964 0.3614 0.6278 0.044 Uiso 1 1 calc R . .
C22 C 0.5002(2) 0.26395(16) 0.78230(13) 0.0208(4) Uani 1 1 d . . .
C23 C 0.4700(3) 0.38040(19) 0.80799(17) 0.0357(5) Uani 1 1 d . . .
H23A H 0.5868 0.4138 0.8043 0.054 Uiso 1 1 calc R . .
H23B H 0.4135 0.359 0.8762 0.054 Uiso 1 1 calc R . .
H23C H 0.3907 0.4425 0.7597 0.054 Uiso 1 1 calc R . .
C24 C 0.6330(2) 0.1702(2) 0.85414(16) 0.0349(5) Uani 1 1 d . . .
H24A H 0.5824 0.1478 0.9237 0.052 Uiso 1 1 calc R . .
H24B H 0.7484 0.2067 0.8469 0.052 Uiso 1 1 calc R . .
H24C H 0.653 0.0961 0.8378 0.052 Uiso 1 1 calc R . .

loop_
_atom_site_aniso_label
_atom_site_aniso_U_11
_atom_site_aniso_U_22
_atom_site_aniso_U_33
_atom_site_aniso_U_23
_atom_site_aniso_U_13
_atom_site_aniso_U_12
Si 0.0168(2) 0.0125(2) 0.0166(2) -0.00665(18) -0.00021(16) -0.00156(16)
O1 0.0202(6) 0.0128(5) 0.0198(6) -0.0078(5) 0.0023(4) -0.0043(4)
O16 0.0331(7) 0.0246(7) 0.0273(7) -0.0129(6) 0.0086(6) -0.0096(5)
C1 0.0169(7) 0.0140(7) 0.0179(8) -0.0087(7) 0.0021(6) -0.0033(6)
C6 0.0178(7) 0.0131(7) 0.0167(8) -0.0070(6) 0.0010(6) -0.0002(6)
C5 0.0178(8) 0.0171(8) 0.0192(9) -0.0071(7) 0.0019(6) -0.0040(6)
C4 0.0219(8) 0.0151(8) 0.0203(9) -0.0075(7) 0.0012(7) -0.0036(6)
C3 0.0242(8) 0.0148(8) 0.0215(9) -0.0062(7) -0.0019(7) -0.0027(6)
C2 0.0189(8) 0.0180(8) 0.0215(9) -0.0088(7) -0.0030(6) -0.0023(6)
C7 0.0193(8) 0.0153(8) 0.0183(8) -0.0080(7) 0.0009(6) -0.0026(6)
C8 0.0234(8) 0.0188(8) 0.0138(8) -0.0089(7) -0.0006(6) -0.0016(6)
C9 0.0234(8) 0.0210(9) 0.0204(9) -0.0083(7) 0.0004(7) -0.0017(7)
C10 0.0337(10) 0.0249(9) 0.0195(9) -0.0065(8) 0.0031(7) -0.0113(8)
C11 0.0447(11) 0.0193(9) 0.0193(9) -0.0038(7) -0.0053(8) -0.0038(8)
C12 0.0331(10) 0.0237(9) 0.0256(10) -0.0079(8) -0.0103(8) 0.0052(8)
C13 0.0223(8) 0.0241(9) 0.0212(9) -0.0103(7) -0.0021(7) -0.0020(7)
C14 0.0259(8) 0.0176(8) 0.0236(9) -0.0103(7) 0.0051(7) -0.0008(7)
C15 0.0213(8) 0.0248(9) 0.0238(9) -0.0053(8) -0.0011(7) -0.0060(7)
C16 0.0244(8) 0.0156(8) 0.0216(9) -0.0062(7) -0.0016(7) -0.0041(6)
C17 0.0482(12) 0.0247(9) 0.0267(10) -0.0127(8) 0.0007(8) -0.0164(8)
C18 0.0288(9) 0.0174(9) 0.0370(11) -0.0078(8) -0.0054(8) -0.0003(7)
C19 0.0349(10) 0.0205(9) 0.0210(9) -0.0088(7) 0.0053(7) -0.0029(7)
C20 0.0214(8) 0.0191(8) 0.0282(10) -0.0118(8) -0.0042(7) 0.0013(6)
C21 0.0215(9) 0.0342(10) 0.0306(11) -0.0098(9) 0.0023(7) -0.0105(8)
C22 0.0192(8) 0.0205(8) 0.0250(9) -0.0100(7) -0.0033(7) -0.0033(6)
C23 0.0363(11) 0.0323(11) 0.0494(13) -0.0252(10) -0.0005(9) -0.0134(9)
C24 0.0236(9) 0.0447(12) 0.0357(12) -0.0131(10) -0.0111(8) 0.0006(8)

loop_
_atom_type_symbol
_atom_type_description
_atom_type_scat_dispersion_real
_atom_type_scat_dispersion_imag
_atom_type_scat_source
Si Si 0.0817 0.0704 'International Tables Vol C Tables 4.2.6.8 and 6.1.1.4'
O O 0.0106 0.006 'International Tables Vol C Tables 4.2.6.8 and 6.1.1.4'
C C 0.0033 0.0016 'International Tables Vol C Tables 4.2.6.8 and 6.1.1.4'
H H 0 0 'International Tables Vol C Tables 4.2.6.8 and 6.1.1.4'

loop_
_geom_angle_atom_site_label_1
_geom_angle_atom_site_label_2
_geom_angle_atom_site_label_3
_geom_angle
_geom_angle_site_symmetry_1
_geom_angle_site_symmetry_3
O1 Si C19 109.54(7) . .
O1 Si C20 110.33(7) . .
C19 Si C20 109.84(8) . .
O1 Si C22 104.50(7) . .
C19 Si C22 112.87(8) . .
C20 Si C22 109.65(8) . .
C1 O1 Si 125.33(10) . .
C2 C1 O1 120.53(14) . .
C2 C1 C6 124.12(14) . .
O1 C1 C6 115.28(13) . .
C1 C6 C5 109.66(13) . .
C1 C6 C7 111.80(12) . .
C5 C6 C7 116.68(13) . .
C1 C6 H6 106 . .
C5 C6 H6 106 . .
C7 C6 H6 106 . .
C15 C5 C4 112.67(13) . .
C15 C5 C6 112.95(14) . .
C4 C5 C6 111.99(13) . .
C15 C5 H5 106.2 . .
C4 C5 H5 106.2 . .
C6 C5 H5 106.2 . .
C16 C4 C5 109.57(13) . .
C16 C4 C3 109.47(14) . .
C5 C4 C3 111.67(13) . .
C16 C4 H4 108.7 . .
C5 C4 H4 108.7 . .
C3 C4 H4 108.7 . .
C2 C3 C18 110.81(14) . .
C2 C3 C4 112.11(13) . .
C18 C3 C4 111.32(14) . .
C2 C3 H3 107.5 . .
C18 C3 H3 107.5 . .
C4 C3 H3 107.5 . .
C1 C2 C3 125.13(15) . .
C1 C2 H2 117.4 . .
C3 C2 H2 117.4 . .
C8 C7 C14 112.06(13) . .
C8 C7 C6 111.11(12) . .
C14 C7 C6 114.01(13) . .
C8 C7 H7 106.4 . .
C14 C7 H7 106.4 . .
C6 C7 H7 106.4 . .
C13 C8 C9 117.84(15) . .
C13 C8 C7 119.11(14) . .
C9 C8 C7 123.05(15) . .
C10 C9 C8 120.72(16) . .
C10 C9 H9 119.6 . .
C8 C9 H9 119.6 . .
C11 C10 C9 120.59(16) . .
C11 C10 H10 119.7 . .
C9 C10 H10 119.7 . .
C10 C11 C12 119.48(17) . .
C10 C11 H11 120.3 . .
C12 C11 H11 120.3 . .
C11 C12 C13 119.80(17) . .
C11 C12 H12 120.1 . .
C13 C12 H12 120.1 . .
C12 C13 C8 121.56(16) . .
C12 C13 H13 119.2 . .
C8 C13 H13 119.2 . .
C7 C14 H14A 109.5 . .
C7 C14 H14B 109.5 . .
H14A C14 H14B 109.5 . .
C7 C14 H14C 109.5 . .
H14A C14 H14C 109.5 . .
H14B C14 H14C 109.5 . .
C5 C15 H15A 109.5 . .
C5 C15 H15B 109.5 . .
H15A C15 H15B 109.5 . .
C5 C15 H15C 109.5 . .
H15A C15 H15C 109.5 . .
H15B C15 H15C 109.5 . .
O16 C16 C17 121.76(15) . .
O16 C16 C4 120.87(15) . .
C17 C16 C4 117.37(15) . .
C16 C17 H17A 109.5 . .
C16 C17 H17B 109.5 . .
H17A C17 H17B 109.5 . .
C16 C17 H17C 109.5 . .
H17A C17 H17C 109.5 . .
H17B C17 H17C 109.5 . .
C3 C18 H18A 109.5 . .
C3 C18 H18B 109.5 . .
H18A C18 H18B 109.5 . .
C3 C18 H18C 109.5 . .
H18A C18 H18C 109.5 . .
H18B C18 H18C 109.5 . .
Si C19 H19A 109.5 . .
Si C19 H19B 109.5 . .
H19A C19 H19B 109.5 . .
Si C19 H19C 109.5 . .
H19A C19 H19C 109.5 . .
H19B C19 H19C 109.5 . .
Si C20 H20A 109.5 . .
Si C20 H20B 109.5 . .
H20A C20 H20B 109.5 . .
Si C20 H20C 109.5 . .
H20A C20 H20C 109.5 . .
H20B C20 H20C 109.5 . .
C22 C21 H21A 109.5 . .
C22 C21 H21B 109.5 . .
H21A C21 H21B 109.5 . .
C22 C21 H21C 109.5 . .
H21A C21 H21C 109.5 . .
H21B C21 H21C 109.5 . .
C24 C22 C21 109.48(15) . .
C24 C22 C23 109.19(15) . .
C21 C22 C23 109.23(15) . .
C24 C22 Si 109.75(12) . .
C21 C22 Si 109.37(11) . .
C23 C22 Si 109.81(12) . .
C22 C23 H23A 109.5 . .
C22 C23 H23B 109.5 . .
H23A C23 H23B 109.5 . .
C22 C23 H23C 109.5 . .
H23A C23 H23C 109.5 . .
H23B C23 H23C 109.5 . .
C22 C24 H24A 109.5 . .
C22 C24 H24B 109.5 . .
H24A C24 H24B 109.5 . .
C22 C24 H24C 109.5 . .
H24A C24 H24C 109.5 . .
H24B C24 H24C 109.5 . .

loop_
_geom_bond_atom_site_label_1
_geom_bond_atom_site_label_2
_geom_bond_distance
_geom_bond_site_symmetry_2
Si O1 1.6638(11) .
Si C19 1.8508(18) .
Si C20 1.8572(17) .
Si C22 1.8832(16) .
O1 C1 1.3871(18) .
O16 C16 1.212(2) .
C1 C2 1.324(2) .
C1 C6 1.504(2) .
C6 C5 1.550(2) .
C6 C7 1.569(2) .
C6 H6 1 .
C5 C15 1.531(2) .
C5 C4 1.543(2) .
C5 H5 1 .
C4 C16 1.533(2) .
C4 C3 1.546(2) .
C4 H4 1 .
C3 C2 1.507(2) .
C3 C18 1.528(2) .
C3 H3 1 .
C2 H2 0.95 .
C7 C8 1.527(2) .
C7 C14 1.529(2) .
C7 H7 1 .
C8 C13 1.392(2) .
C8 C9 1.393(2) .
C9 C10 1.392(2) .
C9 H9 0.95 .
C10 C11 1.379(3) .
C10 H10 0.95 .
C11 C12 1.385(3) .
C11 H11 0.95 .
C12 C13 1.389(2) .
C12 H12 0.95 .
C13 H13 0.95 .
C14 H14A 0.98 .
C14 H14B 0.98 .
C14 H14C 0.98 .
C15 H15A 0.98 .
C15 H15B 0.98 .
C15 H15C 0.98 .
C16 C17 1.497(2) .
C17 H17A 0.98 .
C17 H17B 0.98 .
C17 H17C 0.98 .
C18 H18A 0.98 .
C18 H18B 0.98 .
C18 H18C 0.98 .
C19 H19A 0.98 .
C19 H19B 0.98 .
C19 H19C 0.98 .
C20 H20A 0.98 .
C20 H20B 0.98 .
C20 H20C 0.98 .
C21 C22 1.533(2) .
C21 H21A 0.98 .
C21 H21B 0.98 .
C21 H21C 0.98 .
C22 C24 1.532(2) .
C22 C23 1.540(2) .
C23 H23A 0.98 .
C23 H23B 0.98 .
C23 H23C 0.98 .
C24 H24A 0.98 .
C24 H24B 0.98 .
C24 H24C 0.98 .

loop_
_geom_torsion_atom_site_label_1
_geom_torsion_atom_site_label_2
_geom_torsion_atom_site_label_3
_geom_torsion_atom_site_label_4
_geom_torsion
_geom_torsion_site_symmetry_1
_geom_torsion_site_symmetry_2
_geom_torsion_site_symmetry_3
_geom_torsion_site_symmetry_4
C19 Si O1 C1 30.73(14) . . . .
C20 Si O1 C1 -90.31(13) . . . .
C22 Si O1 C1 151.91(12) . . . .
Si O1 C1 C2 -95.96(17) . . . .
Si O1 C1 C6 86.97(15) . . . .
C2 C1 C6 C5 20.3(2) . . . .
O1 C1 C6 C5 -162.80(12) . . . .
C2 C1 C6 C7 -110.78(17) . . . .
O1 C1 C6 C7 66.16(17) . . . .
C1 C6 C5 C15 -176.67(13) . . . .
C7 C6 C5 C15 -48.29(19) . . . .
C1 C6 C5 C4 -48.18(17) . . . .
C7 C6 C5 C4 80.20(17) . . . .
C15 C5 C4 C16 -51.63(18) . . . .
C6 C5 C4 C16 179.74(13) . . . .
C15 C5 C4 C3 -173.09(13) . . . .
C6 C5 C4 C3 58.27(18) . . . .
C16 C4 C3 C2 -158.29(14) . . . .
C5 C4 C3 C2 -36.77(19) . . . .
C16 C4 C3 C18 76.95(17) . . . .
C5 C4 C3 C18 -161.53(14) . . . .
O1 C1 C2 C3 -177.32(14) . . . .
C6 C1 C2 C3 -0.5(3) . . . .
C18 C3 C2 C1 133.82(18) . . . .
C4 C3 C2 C1 8.8(2) . . . .
C1 C6 C7 C8 -88.11(16) . . . .
C5 C6 C7 C8 144.54(14) . . . .
C1 C6 C7 C14 39.67(17) . . . .
C5 C6 C7 C14 -87.67(16) . . . .
C14 C7 C8 C13 154.73(15) . . . .
C6 C7 C8 C13 -76.43(18) . . . .
C14 C7 C8 C9 -25.3(2) . . . .
C6 C7 C8 C9 103.53(17) . . . .
C13 C8 C9 C10 0.2(2) . . . .
C7 C8 C9 C10 -179.79(15) . . . .
C8 C9 C10 C11 0.4(3) . . . .
C9 C10 C11 C12 -0.7(3) . . . .
C10 C11 C12 C13 0.3(3) . . . .
C11 C12 C13 C8 0.3(3) . . . .
C9 C8 C13 C12 -0.5(2) . . . .
C7 C8 C13 C12 179.42(16) . . . .
C5 C4 C16 O16 -65.8(2) . . . .
C3 C4 C16 O16 56.9(2) . . . .
C5 C4 C16 C17 114.10(17) . . . .
C3 C4 C16 C17 -123.12(17) . . . .
O1 Si C22 C24 -65.90(14) . . . .
C19 Si C22 C24 53.04(15) . . . .
C20 Si C22 C24 175.85(13) . . . .
O1 Si C22 C21 54.22(13) . . . .
C19 Si C22 C21 173.16(12) . . . .
C20 Si C22 C21 -64.03(14) . . . .
O1 Si C22 C23 174.06(13) . . . .
C19 Si C22 C23 -66.99(15) . . . .
C20 Si C22 C23 55.81(15) . . . .
